data_4030144
loop_
_publ_author_name
'Champarnaud-Mesjard, Jean-Claude'
'Manier, Michel'
'Frit, Bernard'
'Roult, Georges'

_publ_section_title
;
 Structure cristalline de l'oxyde complexe Bi3Pb4Sb5O21
;
_journal_name_full 'European Journal of Solid State and Inorganic Chemistry'
_journal_page_first 21
_journal_page_last 34
_journal_volume 25
_journal_year 1988
_chemical_formula_sum 'Bi3 O21 Pb4 Sb5'
_chemical_formula_weight 2400.54
_space_group_IT_number 164
_symmetry_cell_setting trigonal
_symmetry_Int_Tables_number 164
_symmetry_space_group_name_Hall '-P 3 2"'
_symmetry_space_group_name_H-M 'P -3 m 1'
_cell_angle_alpha 90
_cell_angle_beta 90
_cell_angle_gamma 120
_cell_formula_units_Z 1
_cell_length_a 7.341(2)
_cell_length_b 7.341(2)
_cell_length_c 10.015(3)
_cell_volume 467.4(2)
_diffrn_ambient_temperature 293
_diffrn_radiation_probe neutron
_diffrn_radiation_type white-beam
_exptl_crystal_density_diffrn 8.529
_exptl_crystal_density_meas 8.49
_pd_proc_ls_prof_R_factor 0.024
_refine_ls_number_reflns 215
_cod_data_source_file EJSSIC-1988-25-21-34.cif
_cod_data_source_block Bi3Pb4Sb5O21
_cod_original_cell_volume 467.4(3)
_cod_database_code 4030144

loop_
_symmetry_equiv_pos_site_id
_symmetry_equiv_pos_as_xyz
1 x,y,z
2 -y,x-y,z
3 -x+y,-x,z
4 y,x,-z
5 -x,-x+y,-z
6 x-y,-y,-z
7 -x,-y,-z
8 y,-x+y,-z
9 x-y,x,-z
10 -y,-x,z
11 x,x-y,z
12 -x+y,y,z

loop_
_atom_site_label
_atom_site_type_symbol
_atom_site_thermal_displace_type
_atom_site_fract_x
_atom_site_fract_y
_atom_site_fract_z
_atom_site_occupancy
_atom_site_U_iso_or_equiv
Bi1 Bi Uiso 0.1622(2) 0.3244(2) 0.3452(2) 0.500 0.0229(6)
Pb1 Pb Uiso 0.1622(2) 0.3244(2) 0.3452(2) 0.500 0.0229(6)
Pb2 Pb Uiso 0.00000 0.00000 0.00000 1.000 0.0028(5)
Sb1 Sb Uiso 0.50000 0.00000 0.00000 1.000 0.0063(6)
Sb2 Sb Uiso 0.33333 0.66667 0.6987(7) 1.000 0.0052(6)
O1 O Uiso 0.2028(2) 0.4056(2) 0.5941(3) 1.000 0.0043(8)
O2 O Uiso 0.2008(3) 0.4016(3) 0.0430(3) 1.000 0.009(2)
O3 O Uiso 0.5353(2) 0.0706(2) 0.1907(3) 1.000 0.0047(19)
O4 O Uiso 0.00000 0.00000 0.2419(7) 1.000 0.0251(10)
O5 O Uiso 0.00000 0.00000 0.50000 1.000 0.0308(16)

loop_
_geom_angle_atom_site_label_1
_geom_angle_atom_site_label_2
_geom_angle_atom_site_label_3
_geom_angle
_geom_angle_site_symmetry_1
_geom_angle_site_symmetry_3
_geom_angle_publ_flag
O1 Bi1 O4 128.34(17) . . yes
O1 Bi1 O5 64.77(6) . . yes
O1 Bi1 O1 79.65(9) . 4_556 yes
O1 Bi1 O1 79.65(10) . 5_556 yes
O4 Bi1 O5 63.57(16) . . yes
O1 Bi1 O4 80.13(9) 4_556 . yes
O1 Bi1 O4 80.13(9) 5_556 . yes
O1 Bi1 O5 66.24(6) 4_556 . yes
O1 Bi1 O5 66.24(7) 5_556 . yes
O1 Bi1 O1 132.46(10) 4_556 5_556 yes
O1 Pb1 O4 128.34(17) . . yes
O1 Pb1 O5 64.77(6) . . yes
Bi1 Pb1 O1 100.12(7) 2_555 . yes
O1 Pb1 O3 117.89(9) . 2_555 yes
Bi1 Pb1 O1 100.12(7) 3_555 . yes
O1 Pb1 O3 117.89(9) . 3_665 yes
O1 Pb1 O1 79.65(9) . 4_556 yes
O1 Pb1 O1 79.65(10) . 5_556 yes
O4 Pb1 O5 63.57(16) . . yes
Bi1 Pb1 O4 39.28(10) 2_555 . yes
O3 Pb1 O4 92.08(12) 2_555 . yes
Bi1 Pb1 O4 39.28(10) 3_555 . yes
O3 Pb1 O4 92.08(12) 3_665 . yes
O1 Pb1 O4 80.13(9) 4_556 . yes
O1 Pb1 O4 80.13(9) 5_556 . yes
Bi1 Pb1 O5 46.19(4) 2_555 . yes
O3 Pb1 O5 125.16(7) 2_555 . yes
Bi1 Pb1 O5 46.19(4) 3_555 . yes
O3 Pb1 O5 125.16(7) 3_665 . yes
O1 Pb1 O5 66.24(6) 4_556 . yes
O1 Pb1 O5 66.24(7) 5_556 . yes
Bi1 Pb1 O3 83.16(6) 2_555 2_555 yes
Bi1 Pb1 Bi1 60.00(5) 2_555 3_555 yes
Bi1 Pb1 O3 131.35(7) 2_555 3_665 yes
Bi1 Pb1 O1 100.56(6) 2_555 4_556 yes
Bi1 Pb1 O1 42.95(6) 2_555 5_556 yes
Bi1 Pb1 O3 131.35(8) 3_555 2_555 yes
O3 Pb1 O3 102.47(9) 2_555 3_665 yes
O1 Pb1 O3 161.40(12) 4_556 2_555 yes
O1 Pb1 O3 61.36(9) 5_556 2_555 yes
Bi1 Pb1 O3 83.16(6) 3_555 3_665 yes
Bi1 Pb1 O1 42.95(5) 3_555 4_556 yes
Bi1 Pb1 O1 100.56(7) 3_555 5_556 yes
O1 Pb1 O3 61.36(8) 4_556 3_665 yes
O1 Pb1 O3 161.40(12) 5_556 3_665 yes
O1 Pb1 O1 132.46(10) 4_556 5_556 yes
O2 Pb2 O4 80.43(7) . . yes
O2 Pb2 O2 117.29(8) . 2_555 yes
O2 Pb2 O2 117.29(8) . 3_555 yes
O2 Pb2 O2 62.71(7) . 4_555 yes
O2 Pb2 O4 99.57(7) . 4_555 yes
O2 Pb2 O2 62.71(8) . 5_555 yes
O2 Pb2 O2 180.00 . 6_555 yes
O2 Pb2 O4 80.43(7) 2_555 . yes
O2 Pb2 O4 80.43(7) 3_555 . yes
O2 Pb2 O4 99.57(7) 4_555 . yes
O4 Pb2 O4 180.00 . 4_555 yes
O2 Pb2 O4 99.57(7) 5_555 . yes
O2 Pb2 O4 99.57(7) 6_555 . yes
O2 Pb2 O2 117.29(8) 2_555 3_555 yes
O2 Pb2 O2 180.00 2_555 4_555 yes
O2 Pb2 O4 99.57(7) 2_555 4_555 yes
O2 Pb2 O2 62.71(8) 2_555 5_555 yes
O2 Pb2 O2 62.71(9) 2_555 6_555 yes
O2 Pb2 O2 62.71(7) 3_555 4_555 yes
O2 Pb2 O4 99.57(7) 3_555 4_555 yes
O2 Pb2 O2 180.00 3_555 5_555 yes
O2 Pb2 O2 62.71(9) 3_555 6_555 yes
O2 Pb2 O4 80.43(7) 4_555 4_555 yes
O2 Pb2 O2 117.29(8) 4_555 5_555 yes
O2 Pb2 O2 117.29(8) 4_555 6_555 yes
O2 Pb2 O4 80.43(7) 5_555 4_555 yes
O2 Pb2 O4 80.43(7) 6_555 4_555 yes
O2 Pb2 O2 117.29(9) 5_555 6_555 yes
O2 Sb1 O3 86.33(10) 2_655 . yes
O2 Sb1 O3 86.33(10) 3_555 . yes
O2 Sb1 O3 93.67(10) 4_555 . yes
O2 Sb1 O3 93.67(10) 5_655 . yes
O3 Sb1 O3 180.00 . 6_555 yes
O2 Sb1 O2 94.58(11) 2_655 3_555 yes
O2 Sb1 O2 180.00 2_655 4_555 yes
O2 Sb1 O2 85.43(11) 2_655 5_655 yes
O2 Sb1 O3 93.67(10) 2_655 6_555 yes
O2 Sb1 O2 85.43(10) 3_555 4_555 yes
O2 Sb1 O2 180.00 3_555 5_655 yes
O2 Sb1 O3 93.67(10) 3_555 6_555 yes
O2 Sb1 O2 94.58(10) 4_555 5_655 yes
O2 Sb1 O3 86.33(10) 4_555 6_555 yes
O2 Sb1 O3 86.33(10) 5_655 6_555 yes
O1 Sb2 O1 94.2(3) . 2_665 yes
O1 Sb2 O1 94.2(3) . 3_565 yes
O1 Sb2 O3 86.71(9) . 4_556 yes
O1 Sb2 O3 86.71(9) . 5_666 yes
O1 Sb2 O3 178.7(4) . 6_566 yes
O1 Sb2 O1 94.2(3) 2_665 3_565 yes
O1 Sb2 O3 178.7(4) 2_665 4_556 yes
O1 Sb2 O3 86.71(9) 2_665 5_666 yes
O1 Sb2 O3 86.71(10) 2_665 6_566 yes
O1 Sb2 O3 86.71(9) 3_565 4_556 yes
O1 Sb2 O3 178.7(4) 3_565 5_666 yes
O1 Sb2 O3 86.71(9) 3_565 6_566 yes
O3 Sb2 O3 92.4(2) 4_556 5_666 yes
O3 Sb2 O3 92.4(2) 4_556 6_566 yes
O3 Sb2 O3 92.4(3) 5_666 6_566 yes
Bi1 O1 Sb2 134.0(2) . . yes
Bi1 O1 Bi1 96.62(9) . 4_556 yes
Bi1 O1 Bi1 96.62(9) . 5_556 yes
Pb1 O1 Sb2 134.0(2) . . yes
Bi1 O1 Pb1 96.62(9) 4_556 . yes
Bi1 O1 Pb1 96.62(9) 5_556 . yes
Bi1 O1 Sb2 113.79(15) 4_556 . yes
Bi1 O1 Sb2 113.79(16) 5_556 . yes
Bi1 O1 Bi1 94.10(8) 4_556 5_556 yes
Pb2 O2 Sb1 105.93(9) . 2_555 yes
Pb2 O2 Sb1 105.93(9) . 3_665 yes
Sb1 O2 Sb1 135.04(12) 2_555 3_665 yes
Sb1 O3 Sb2 136.8(2) . 4_556 yes
Bi1 O4 Pb2 116.64(16) . . yes
Bi1 O4 Bi1 101.5(2) . 2_555 yes
Bi1 O4 Bi1 101.5(2) . 3_555 yes
Pb1 O4 Pb2 116.64(16) . . yes
Bi1 O4 Pb1 101.5(2) 2_555 . yes
Bi1 O4 Pb1 101.5(2) 3_555 . yes
Bi1 O4 Pb2 116.64(16) 2_555 . yes
Bi1 O4 Pb2 116.64(16) 3_555 . yes
Bi1 O4 Bi1 101.5(2) 2_555 3_555 yes
Bi1 O5 Bi1 87.62(6) . 2_555 yes
Bi1 O5 Bi1 87.62(5) . 3_555 yes
Bi1 O5 Bi1 92.38(5) . 4_556 yes
Bi1 O5 Bi1 92.38(6) . 5_556 yes
Bi1 O5 Bi1 180.00 . 6_556 yes
Bi1 O5 Pb1 87.62(6) 2_555 . yes
Bi1 O5 Pb1 87.62(5) 3_555 . yes
Bi1 O5 Pb1 92.38(5) 4_556 . yes
Bi1 O5 Pb1 92.38(6) 5_556 . yes
Bi1 O5 Pb1 180.00 6_556 . yes
Bi1 O5 Bi1 87.62(6) 2_555 3_555 yes
Bi1 O5 Bi1 180.00 2_555 4_556 yes
Bi1 O5 Bi1 92.38(6) 2_555 5_556 yes
Bi1 O5 Bi1 92.38(6) 2_555 6_556 yes
Bi1 O5 Bi1 92.38(6) 3_555 4_556 yes
Bi1 O5 Bi1 180.00 3_555 5_556 yes
Bi1 O5 Bi1 92.38(6) 3_555 6_556 yes
Bi1 O5 Bi1 87.62(6) 4_556 5_556 yes
Bi1 O5 Bi1 87.62(6) 4_556 6_556 yes
Bi1 O5 Bi1 87.62(6) 5_556 6_556 yes

loop_
_geom_bond_atom_site_label_1
_geom_bond_atom_site_label_2
_geom_bond_distance
_geom_bond_site_symmetry_2
_geom_bond_publ_flag
Bi1 O1 2.546(4) . yes
Bi1 O4 2.307(4) . yes
Bi1 O5 2.5801(18) . yes
Bi1 O1 2.440(2) 4_556 yes
Bi1 O1 2.440(3) 5_556 yes
Pb1 O1 2.546(4) . yes
Pb1 O4 2.307(4) . yes
Pb1 O5 2.5801(18) . yes
Pb1 O3 2.852(3) 2_555 yes
Pb1 O3 2.852(3) 3_665 yes
Pb1 O1 2.440(2) 4_556 yes
Pb1 O1 2.440(3) 5_556 yes
Pb2 O2 2.589(2) . yes
Pb2 O4 2.423(7) . yes
Pb2 O2 2.589(3) 2_555 yes
Pb2 O2 2.589(3) 3_555 yes
Pb2 O2 2.589(2) 4_555 yes
Pb2 O4 2.423(7) 4_555 yes
Pb2 O2 2.589(3) 5_555 yes
Pb2 O2 2.589(2) 6_555 yes
Sb1 O3 1.962(3) . yes
Sb1 O2 1.986(3) 2_655 yes
Sb1 O2 1.986(3) 3_555 yes
Sb1 O2 1.986(2) 4_555 yes
Sb1 O2 1.986(3) 5_655 yes
Sb1 O3 1.962(3) 6_555 yes
Sb2 O1 1.963(4) . yes
Sb2 O1 1.963(4) 2_665 yes
Sb2 O1 1.963(4) 3_565 yes
Sb2 O3 2.004(4) 4_556 yes
Sb2 O3 2.004(5) 5_666 yes
Sb2 O3 2.004(4) 6_566 yes

loop_
_geom_torsion_atom_site_label_1
_geom_torsion_atom_site_label_2
_geom_torsion_atom_site_label_3
_geom_torsion_atom_site_label_4
_geom_torsion
_geom_torsion_publ_flag
O4 Bi1 O1 Sb2 180.00(9) no
O5 Bi1 O1 Sb2 180.00(12) no
O1 Bi1 O4 Pb2 -180.00(7) no
O5 Bi1 O4 Pb2 -180.00(1) no
O4 Pb1 O1 Sb2 180.00(9) no
O5 Pb1 O1 Sb2 180.00(12) no
O1 Pb1 O4 Pb2 -180.00(7) no
O5 Pb1 O4 Pb2 -180.00(1) no
O2 Pb2 O4 Bi1 0.00(7) no
O2 Pb2 O4 Pb1 0.00(7) no
